data_2233196
loop_
_publ_author_name
'Wang, Xiao-Dan'
'Hou, Guang-Feng'
'Yu, Ying-Hui'
'Gao, Jin-Sheng'

_publ_section_title
;
 Bis[1,1'-(1,3-phenylenedimethylene)di(1<i>H</i>-imidazol-3-ium)]
 \b-octamolybdate
;
_journal_coeditor_code HY2492
_journal_issue 1
_journal_name_full 'Acta Crystallographica Section E'
_journal_page_first m50
_journal_paper_doi 10.1107/S1600536811053050
_journal_volume 68
_journal_year 2012
_chemical_formula_iupac '(C14 H16 N4)2 [Mo8 O26]'
_chemical_formula_moiety '2(C14 H16 N4 2+), Mo8 O26 4-'
_chemical_formula_sum 'C28 H32 Mo8 N8 O26'
_chemical_formula_weight 1664.14
_chemical_name_systematic
;
Bis[1,1'-(1,3-phenylenedimethylene)di(1<i>H</i>-imidazol-3-ium)]
\b-octamolybdate
;
_space_group_IT_number 14
_symmetry_cell_setting monoclinic
_symmetry_space_group_name_Hall '-P 2ybc'
_symmetry_space_group_name_H-M 'P 1 21/c 1'
_atom_sites_solution_hydrogens geom
_atom_sites_solution_primary direct
_atom_sites_solution_secondary difmap
_audit_creation_method SHELXL-97
_cell_angle_alpha 90.00
_cell_angle_beta 96.82(3)
_cell_angle_gamma 90.00
_cell_formula_units_Z 2
_cell_length_a 12.163(2)
_cell_length_b 12.785(3)
_cell_length_c 14.937(3)
_cell_measurement_reflns_used 17887
_cell_measurement_temperature 293(2)
_cell_measurement_theta_max 27.54
_cell_measurement_theta_min 3.05
_cell_volume 2306.3(8)
_computing_cell_refinement 'RAPID-AUTO (Rigaku, 1998)'
_computing_data_collection 'RAPID-AUTO (Rigaku, 1998)'
_computing_data_reduction 'CrystalClear (Rigaku/MSC, 2002)'
_computing_molecular_graphics 'DIAMOND (Brandenburg, 1999)'
_computing_publication_material 'SHELXTL (Sheldrick, 2008)'
_computing_structure_refinement 'SHELXL97 (Sheldrick, 2008)'
_computing_structure_solution 'SHELXS97 (Sheldrick, 2008)'
_diffrn_ambient_temperature 293(2)
_diffrn_measured_fraction_theta_full 0.994
_diffrn_measured_fraction_theta_max 0.994
_diffrn_measurement_device_type 'Rigaku R-AXIS RAPID'
_diffrn_measurement_method '\w scan'
_diffrn_radiation_monochromator graphite
_diffrn_radiation_source 'fine-focus sealed tube'
_diffrn_radiation_type MoK\a
_diffrn_radiation_wavelength 0.71073
_diffrn_reflns_av_R_equivalents 0.0319
_diffrn_reflns_av_sigmaI/netI 0.0261
_diffrn_reflns_limit_h_max 15
_diffrn_reflns_limit_h_min -15
_diffrn_reflns_limit_k_max 15
_diffrn_reflns_limit_k_min -16
_diffrn_reflns_limit_l_max 19
_diffrn_reflns_limit_l_min -19
_diffrn_reflns_number 21595
_diffrn_reflns_theta_full 27.48
_diffrn_reflns_theta_max 27.48
_diffrn_reflns_theta_min 3.05
_exptl_absorpt_coefficient_mu 2.198
_exptl_absorpt_correction_T_max 0.8085
_exptl_absorpt_correction_T_min 0.7800
_exptl_absorpt_correction_type multi-scan
_exptl_absorpt_process_details '(ABSCOR; Higashi, 1995)'
_exptl_crystal_colour colorless
_exptl_crystal_density_diffrn 2.396
_exptl_crystal_density_method 'not measured'
_exptl_crystal_description block
_exptl_crystal_F_000 1600
_exptl_crystal_size_max 0.12
_exptl_crystal_size_mid 0.10
_exptl_crystal_size_min 0.10
_refine_diff_density_max 1.123
_refine_diff_density_min -1.299
_refine_ls_extinction_method none
_refine_ls_goodness_of_fit_ref 1.012
_refine_ls_hydrogen_treatment mixed
_refine_ls_matrix_type full
_refine_ls_number_parameters 324
_refine_ls_number_reflns 5261
_refine_ls_number_restraints 2
_refine_ls_restrained_S_all 1.011
_refine_ls_R_factor_all 0.0328
_refine_ls_R_factor_gt 0.0258
_refine_ls_shift/su_max 0.003
_refine_ls_shift/su_mean 0.000
_refine_ls_structure_factor_coef Fsqd
_refine_ls_weighting_details 'calc w=1/[\s^2^(Fo^2^)+(0.0219P)^2^+3.6973P] where P=(Fo^2^+2Fc^2^)/3'
_refine_ls_weighting_scheme calc
_refine_ls_wR_factor_gt 0.0543
_refine_ls_wR_factor_ref 0.0570
_reflns_number_gt 4579
_reflns_number_total 5261
_reflns_threshold_expression I>2\s(I)
_cod_data_source_file hy2492.cif
_cod_data_source_block I
_cod_original_sg_symbol_H-M 'P 21/c'
_cod_database_code 2233196
_cod_database_fobs_code 2233196

loop_
_symmetry_equiv_pos_as_xyz
'x, y, z'
'-x, y+1/2, -z+1/2'
'-x, -y, -z'
'x, -y-1/2, z-1/2'

loop_
_atom_site_type_symbol
_atom_site_label
_atom_site_fract_x
_atom_site_fract_y
_atom_site_fract_z
_atom_site_U_iso_or_equiv
_atom_site_adp_type
_atom_site_calc_flag
_atom_site_refinement_flags
_atom_site_occupancy
_atom_site_symmetry_multiplicity
C C1 0.6205(3) 0.5883(3) 1.0719(2) 0.0442(9) Uani d . 1 1
H H1 0.6032 0.6216 1.1237 0.053 Uiso calc R 1 1
C C2 0.6426(3) 0.6343(3) 0.9957(2) 0.0411(8) Uani d . 1 1
H H2 0.6443 0.7059 0.9850 0.049 Uiso calc R 1 1
C C3 0.6529(3) 0.4656(3) 0.9766(3) 0.0414(8) Uani d . 1 1
H H3 0.6623 0.4003 0.9512 0.050 Uiso calc R 1 1
C C4 0.6943(3) 0.5749(3) 0.8462(2) 0.0375(8) Uani d . 1 1
H H4A 0.6747 0.6456 0.8269 0.045 Uiso calc R 1 1
H H4B 0.6542 0.5268 0.8039 0.045 Uiso calc R 1 1
C C5 0.8175(3) 0.5588(3) 0.8459(2) 0.0334(7) Uani d . 1 1
C C6 0.8932(4) 0.6252(3) 0.8933(3) 0.0574(11) Uani d . 1 1
H H6 0.8687 0.6820 0.9245 0.069 Uiso calc R 1 1
C C7 1.0057(4) 0.6069(4) 0.8944(4) 0.0722(15) Uani d . 1 1
H H7 1.0564 0.6506 0.9275 0.087 Uiso calc R 1 1
C C8 1.0431(3) 0.5248(4) 0.8469(4) 0.0638(13) Uani d . 1 1
H H8 1.1188 0.5140 0.8473 0.077 Uiso calc R 1 1
C C9 0.9687(3) 0.4581(3) 0.7984(3) 0.0416(9) Uani d . 1 1
C C10 0.8560(3) 0.4767(3) 0.7982(2) 0.0332(7) Uani d . 1 1
H H10 0.8054 0.4328 0.7652 0.040 Uiso calc R 1 1
C C11 1.0073(3) 0.3659(3) 0.7484(3) 0.0517(11) Uani d . 1 1
H H11A 0.9529 0.3499 0.6974 0.062 Uiso calc R 1 1
H H11B 1.0764 0.3833 0.7254 0.062 Uiso calc R 1 1
C C12 0.9427(4) 0.2172(4) 0.8436(4) 0.0673(14) Uani d . 1 1
H H12 0.8670 0.2300 0.8342 0.081 Uiso calc R 1 1
C C13 0.9922(5) 0.1420(4) 0.8937(4) 0.0722(15) Uani d . 1 1
H H13 0.9581 0.0920 0.9264 0.087 Uiso calc R 1 1
C C14 1.1198(3) 0.2305(3) 0.8354(3) 0.0503(10) Uani d . 1 1
H H14 1.1882 0.2521 0.8202 0.060 Uiso calc R 1 1
Mo Mo1 0.547848(19) 0.90288(2) 1.084672(17) 0.02207(6) Uani d . 1 1
Mo Mo2 0.30667(2) 1.04699(2) 1.134611(18) 0.02643(7) Uani d . 1 1
Mo Mo3 0.27124(2) 0.86907(2) 0.973110(19) 0.02576(7) Uani d . 1 1
Mo Mo4 0.45286(2) 0.80953(3) 0.81444(2) 0.03626(8) Uani d . 1 1
N N1 0.6622(2) 0.5573(2) 0.93667(18) 0.0312(6) Uani d . 1 1
N N2 0.6281(3) 0.4835(3) 1.0589(2) 0.0463(8) Uani d D 1 1
N N3 1.0240(2) 0.2736(3) 0.8073(2) 0.0425(7) Uani d . 1 1
N N4 1.1028(4) 0.1517(3) 0.8884(3) 0.0622(10) Uani d D 1 1
O O1 0.6277(2) 0.9749(2) 1.01029(18) 0.0472(7) Uani d . 1 1
O O2 0.6373(2) 0.8237(2) 1.14858(18) 0.0477(7) Uani d . 1 1
O O3 0.48333(18) 0.9874(2) 1.15775(16) 0.0372(6) Uani d . 1 1
O O4 0.2810(2) 1.0400(2) 1.24323(16) 0.0439(6) Uani d . 1 1
O O5 0.1925(2) 1.1056(2) 1.08042(19) 0.0500(7) Uani d . 1 1
O O6 0.27884(17) 0.90605(17) 1.09648(15) 0.0298(5) Uani d . 1 1
O O7 0.45232(19) 0.82404(19) 1.01803(19) 0.0429(6) Uani d . 1 1
O O8 0.1530(2) 0.9344(2) 0.93423(17) 0.0417(6) Uani d . 1 1
O O9 0.2328(2) 0.7420(2) 0.97568(19) 0.0439(6) Uani d . 1 1
O O10 0.33456(19) 0.8728(2) 0.85883(16) 0.0361(5) Uani d . 1 1
O O11 0.6000(2) 0.82712(18) 0.86168(17) 0.0371(5) Uani d . 1 1
O O12 0.4326(2) 0.6786(2) 0.8263(2) 0.0548(7) Uani d . 1 1
O O13 0.4385(3) 0.8367(2) 0.70317(19) 0.0555(7) Uani d . 1 1
H H21 0.619(4) 0.433(3) 1.099(2) 0.066(14) Uiso d D 1 1
H H41 1.155(3) 0.107(4) 0.911(4) 0.10(2) Uiso d D 1 1

loop_
_atom_site_aniso_label
_atom_site_aniso_U_11
_atom_site_aniso_U_22
_atom_site_aniso_U_33
_atom_site_aniso_U_12
_atom_site_aniso_U_13
_atom_site_aniso_U_23
C1 0.052(2) 0.054(2) 0.0275(18) 0.0126(18) 0.0089(15) 0.0002(17)
C2 0.058(2) 0.0311(18) 0.035(2) 0.0116(16) 0.0088(16) -0.0002(15)
C3 0.051(2) 0.0339(19) 0.039(2) 0.0056(16) 0.0056(16) 0.0060(15)
C4 0.0397(19) 0.046(2) 0.0268(17) 0.0124(15) 0.0046(14) 0.0046(15)
C5 0.0370(18) 0.0339(18) 0.0295(17) 0.0007(14) 0.0049(13) 0.0056(14)
C6 0.062(3) 0.047(2) 0.064(3) -0.013(2) 0.012(2) -0.013(2)
C7 0.048(3) 0.074(3) 0.093(4) -0.028(2) 0.001(2) -0.012(3)
C8 0.031(2) 0.082(4) 0.079(3) -0.004(2) 0.010(2) 0.010(3)
C9 0.0353(19) 0.052(2) 0.039(2) 0.0081(16) 0.0115(15) 0.0141(17)
C10 0.0288(16) 0.043(2) 0.0277(17) 0.0024(14) 0.0033(12) 0.0024(14)
C11 0.049(2) 0.063(3) 0.047(2) 0.022(2) 0.0226(18) 0.016(2)
C12 0.044(2) 0.076(3) 0.087(4) 0.012(2) 0.025(2) 0.026(3)
C13 0.085(4) 0.059(3) 0.081(4) 0.021(3) 0.044(3) 0.024(3)
C14 0.038(2) 0.056(3) 0.057(3) 0.0151(18) 0.0060(18) 0.006(2)
Mo1 0.02070(12) 0.02499(13) 0.02034(12) 0.00065(9) 0.00169(9) 0.00309(10)
Mo2 0.02634(13) 0.03154(14) 0.02250(13) 0.00129(10) 0.00740(10) -0.00118(11)
Mo3 0.02085(12) 0.02662(13) 0.03005(15) -0.00019(10) 0.00399(10) -0.00093(11)
Mo4 0.03172(15) 0.04101(17) 0.03793(17) 0.01049(12) 0.01196(12) 0.01119(13)
N1 0.0332(14) 0.0329(15) 0.0278(14) 0.0086(11) 0.0043(11) 0.0027(11)
N2 0.0480(19) 0.052(2) 0.0386(18) -0.0027(15) 0.0048(14) 0.0181(15)
N3 0.0321(15) 0.0544(19) 0.0423(18) 0.0143(14) 0.0101(13) 0.0102(15)
N4 0.072(3) 0.057(2) 0.057(2) 0.030(2) 0.005(2) 0.0138(19)
O1 0.0685(18) 0.0394(14) 0.0395(15) -0.0240(13) 0.0304(13) -0.0137(11)
O2 0.0417(14) 0.0540(17) 0.0440(16) 0.0217(12) -0.0092(11) 0.0005(13)
O3 0.0266(12) 0.0462(14) 0.0375(14) 0.0049(10) -0.0015(9) -0.0123(11)
O4 0.0429(14) 0.0641(18) 0.0268(13) -0.0067(12) 0.0124(10) -0.0035(12)
O5 0.0521(16) 0.0485(16) 0.0464(16) 0.0204(13) -0.0062(12) -0.0066(13)
O6 0.0279(11) 0.0316(12) 0.0299(12) -0.0047(9) 0.0038(9) 0.0041(9)
O7 0.0268(12) 0.0363(14) 0.0635(18) 0.0056(10) -0.0038(11) -0.0175(12)
O8 0.0347(13) 0.0524(16) 0.0370(14) 0.0147(11) -0.0001(10) -0.0028(12)
O9 0.0382(13) 0.0332(13) 0.0588(17) -0.0100(10) -0.0004(12) -0.0036(12)
O10 0.0316(12) 0.0479(15) 0.0290(12) 0.0017(10) 0.0045(9) -0.0064(11)
O11 0.0449(14) 0.0251(11) 0.0435(15) 0.0036(10) 0.0149(11) -0.0008(10)
O12 0.0512(16) 0.0449(16) 0.070(2) -0.0018(13) 0.0158(14) 0.0089(14)
O13 0.073(2) 0.0581(18) 0.0390(16) 0.0120(15) 0.0235(14) 0.0048(14)

loop_
_atom_type_symbol
_atom_type_description
_atom_type_scat_dispersion_real
_atom_type_scat_dispersion_imag
_atom_type_scat_source
C C 0.0033 0.0016 'International Tables Vol C Tables 4.2.6.8 and 6.1.1.4'
H H 0.0000 0.0000 'International Tables Vol C Tables 4.2.6.8 and 6.1.1.4'
N N 0.0061 0.0033 'International Tables Vol C Tables 4.2.6.8 and 6.1.1.4'
O O 0.0106 0.0060 'International Tables Vol C Tables 4.2.6.8 and 6.1.1.4'
Mo Mo -1.6832 0.6857 'International Tables Vol C Tables 4.2.6.8 and 6.1.1.4'

loop_
_geom_angle_atom_site_label_1
_geom_angle_atom_site_label_2
_geom_angle_atom_site_label_3
_geom_angle_site_symmetry_1
_geom_angle_site_symmetry_3
_geom_angle
C2 C1 N2 . . 106.7(3)
C2 C1 H1 . . 126.6
N2 C1 H1 . . 126.6
C1 C2 N1 . . 107.6(3)
C1 C2 H2 . . 126.2
N1 C2 H2 . . 126.2
N2 C3 N1 . . 107.9(3)
N2 C3 H3 . . 126.1
N1 C3 H3 . . 126.1
N1 C4 C5 . . 110.7(3)
N1 C4 H4A . . 109.5
C5 C4 H4A . . 109.5
N1 C4 H4B . . 109.5
C5 C4 H4B . . 109.5
H4A C4 H4B . . 108.1
C10 C5 C6 . . 119.0(4)
C10 C5 C4 . . 120.1(3)
C6 C5 C4 . . 121.0(3)
C5 C6 C7 . . 119.9(4)
C5 C6 H6 . . 120.1
C7 C6 H6 . . 120.1
C8 C7 C6 . . 120.6(4)
C8 C7 H7 . . 119.7
C6 C7 H7 . . 119.7
C7 C8 C9 . . 120.3(4)
C7 C8 H8 . . 119.8
C9 C8 H8 . . 119.8
C8 C9 C10 . . 118.6(4)
C8 C9 C11 . . 121.4(4)
C10 C9 C11 . . 120.0(4)
C5 C10 C9 . . 121.5(3)
C5 C10 H10 . . 119.2
C9 C10 H10 . . 119.2
N3 C11 C9 . . 111.1(3)
N3 C11 H11A . . 109.4
C9 C11 H11A . . 109.4
N3 C11 H11B . . 109.4
C9 C11 H11B . . 109.4
H11A C11 H11B . . 108.0
C13 C12 N3 . . 107.7(4)
C13 C12 H12 . . 126.2
N3 C12 H12 . . 126.2
C12 C13 N4 . . 106.7(4)
C12 C13 H13 . . 126.7
N4 C13 H13 . . 126.7
N3 C14 N4 . . 108.6(4)
N3 C14 H14 . . 125.7
N4 C14 H14 . . 125.7
O2 Mo1 O7 . . 108.29(13)
O2 Mo1 O3 . . 108.47(12)
O7 Mo1 O3 . . 112.67(11)
O2 Mo1 O1 . . 107.09(14)
O7 Mo1 O1 . . 108.11(13)
O3 Mo1 O1 . . 111.99(12)
O4 Mo2 O5 . . 104.33(14)
O4 Mo2 O6 . . 100.96(12)
O5 Mo2 O6 . . 99.70(12)
O4 Mo2 O11 . 3_677 100.83(12)
O5 Mo2 O11 . 3_677 95.11(13)
O6 Mo2 O11 . 3_677 149.63(10)
O4 Mo2 O3 . . 96.62(11)
O5 Mo2 O3 . . 158.19(12)
O6 Mo2 O3 . . 81.93(9)
O11 Mo2 O3 3_677 . 74.76(10)
O4 Mo2 O1 . 3_677 166.93(12)
O5 Mo2 O1 . 3_677 87.85(12)
O6 Mo2 O1 . 3_677 71.84(9)
O11 Mo2 O1 3_677 3_677 82.45(9)
O3 Mo2 O1 . 3_677 71.88(10)
O9 Mo3 O8 . . 104.73(13)
O9 Mo3 O6 . . 101.50(12)
O8 Mo3 O6 . . 98.69(11)
O9 Mo3 O10 . . 100.47(12)
O8 Mo3 O10 . . 95.41(11)
O6 Mo3 O10 . . 149.84(10)
O9 Mo3 O7 . . 90.60(11)
O8 Mo3 O7 . . 164.34(12)
O6 Mo3 O7 . . 81.03(10)
O10 Mo3 O7 . . 78.34(10)
O9 Mo3 O1 . 3_677 163.48(12)
O8 Mo3 O1 . 3_677 91.69(12)
O6 Mo3 O1 . 3_677 73.73(9)
O10 Mo3 O1 . 3_677 79.36(10)
O7 Mo3 O1 . 3_677 73.12(10)
O13 Mo4 O12 . . 107.75(16)
O13 Mo4 O10 . . 105.68(13)
O12 Mo4 O10 . . 105.41(13)
O13 Mo4 O11 . . 109.38(14)
O12 Mo4 O11 . . 102.95(12)
O10 Mo4 O11 . . 124.66(10)
C3 N1 C2 . . 108.4(3)
C3 N1 C4 . . 126.6(3)
C2 N1 C4 . . 124.9(3)
C3 N2 C1 . . 109.3(3)
C3 N2 H21 . . 124(3)
C1 N2 H21 . . 127(3)
C14 N3 C12 . . 107.7(4)
C14 N3 C11 . . 125.6(3)
C12 N3 C11 . . 126.7(3)
C14 N4 C13 . . 109.4(4)
C14 N4 H41 . . 125(4)
C13 N4 H41 . . 125(4)
Mo1 O1 Mo3 . 3_677 132.92(13)
Mo1 O1 Mo2 . 3_677 138.66(13)
Mo3 O1 Mo2 3_677 3_677 88.18(8)
Mo1 O3 Mo2 . . 126.04(12)
Mo3 O6 Mo2 . . 120.84(11)
Mo1 O7 Mo3 . . 124.65(12)
Mo4 O10 Mo3 . . 135.18(14)
Mo4 O11 Mo2 . 3_677 129.54(13)

loop_
_geom_bond_atom_site_label_1
_geom_bond_atom_site_label_2
_geom_bond_site_symmetry_2
_geom_bond_distance
C1 C2 . 1.336(5)
C1 N2 . 1.359(5)
C1 H1 . 0.9300
C2 N1 . 1.362(4)
C2 H2 . 0.9300
C3 N2 . 1.319(5)
C3 N1 . 1.326(4)
C3 H3 . 0.9300
C4 N1 . 1.468(4)
C4 C5 . 1.513(5)
C4 H4A . 0.9700
C4 H4B . 0.9700
C5 C10 . 1.381(5)
C5 C6 . 1.384(5)
C6 C7 . 1.387(7)
C6 H6 . 0.9300
C7 C8 . 1.374(7)
C7 H7 . 0.9300
C8 C9 . 1.383(6)
C8 H8 . 0.9300
C9 C10 . 1.391(5)
C9 C11 . 1.501(6)
C10 H10 . 0.9300
C11 N3 . 1.472(5)
C11 H11A . 0.9700
C11 H11B . 0.9700
C12 C13 . 1.320(7)
C12 N3 . 1.385(5)
C12 H12 . 0.9300
C13 N4 . 1.364(7)
C13 H13 . 0.9300
C14 N3 . 1.312(5)
C14 N4 . 1.313(6)
C14 H14 . 0.9300
Mo1 O2 . 1.695(2)
Mo1 O7 . 1.756(2)
Mo1 O3 . 1.783(2)
Mo1 O1 . 1.811(2)
Mo2 O4 . 1.690(2)
Mo2 O5 . 1.697(3)
Mo2 O6 . 1.908(2)
Mo2 O11 3_677 1.966(2)
Mo2 O3 . 2.267(2)
Mo2 O1 3_677 2.410(3)
Mo3 O9 . 1.692(2)
Mo3 O8 . 1.704(2)
Mo3 O6 . 1.894(2)
Mo3 O10 . 1.955(2)
Mo3 O7 . 2.298(2)
Mo3 O1 3_677 2.341(2)
Mo4 O13 . 1.687(3)
Mo4 O12 . 1.704(3)
Mo4 O10 . 1.842(2)
Mo4 O11 . 1.858(3)
N2 H21 . 0.901(10)
N4 H41 . 0.896(10)
O1 Mo3 3_677 2.341(2)
O1 Mo2 3_677 2.410(2)
O11 Mo2 3_677 1.966(2)

loop_
_geom_hbond_atom_site_label_D
_geom_hbond_atom_site_label_H
_geom_hbond_atom_site_label_A
_geom_hbond_site_symmetry_A
_geom_hbond_distance_DH
_geom_hbond_distance_HA
_geom_hbond_distance_DA
_geom_hbond_angle_DHA
N2 H21 O12 3_667 0.900(10) 1.96(2) 2.844(4) 168(4)
N4 H41 O5 1_645 0.900(10) 2.51(5) 3.003(5) 115(4)
N4 H41 O8 1_645 0.900(10) 2.23(4) 2.909(5) 132(5)
